data_2310413
loop_
_publ_author_name
'Jamieson, P.B.'
'Dent Glasser, L.S.'

_publ_section_title
;
 Sodium silicate hydrates. III. The crystal structure of Na2 O Si O2 (H2
 O)6 and of the isostructural Na2 O Ge O2 (H2 O)6
;
_journal_name_full 'Acta Crystallographica (1,1948-23,1967)'
_journal_page_first 507
_journal_page_last 522
_journal_volume 22
_journal_year 1967
_chemical_formula_sum 'Ge H12 Na2 O9'
_chemical_name_systematic 'Na2 H2 Ge O4 (H2 O)5'
_space_group_IT_number 4
_symmetry_space_group_name_Hall 'P 2yb'
_symmetry_space_group_name_H-M 'P 1 21 1'
_cell_angle_alpha 90
_cell_angle_beta 102.1
_cell_angle_gamma 90
_cell_formula_units_Z 2
_cell_length_a 11.51
_cell_length_b 6.15
_cell_length_c 6.36
_cell_volume 440.200
_citation_journal_id_ASTM ACCRA9
_cod_data_source_file Jamieson_ACCRA9_1967_1407.cif
_cod_data_source_block H12Ge1Na2O9
_cod_original_cell_volume 440.2001
_cod_original_formula_sum 'H12 Ge1 Na2 O9'
_cod_database_code 2310413

loop_
_symmetry_equiv_pos_as_xyz
x,y,z
-x,y+1/2,-z

loop_
_atom_site_label
_atom_site_type_symbol
_atom_site_fract_x
_atom_site_fract_y
_atom_site_fract_z
_atom_site_occupancy
_atom_site_U_iso_or_equiv
Ge1 Ge+4 0.1312 0.0122 0.2092 1 0.0
O8 O-2 0.4193 0.856 0.056 1 0.0
O2 O-2 0.1033 0.978 0.934 1 0.0
O4 O-2 0.0876 0.288 0.27 1 0.0
O9 O-2 0.1849 0.556 0.944 1 0.0
O6 O-2 0.4172 0.325 0.294 1 0.0
Na2 Na+1 0.1314 0.5 0.5694 1 0.0
O1 O-2 0.2768 0.984 0.344 1 0.0
O5 O-2 0.2769 0.149 0.748 1 0.0
Na1 Na+1 0.3826 0.4681 0.9298 1 0.0
O7 O-2 0.3427 0.625 0.568 1 0.0
O3 O-2 0.045 0.82 0.323 1 0.0
